data_7704233
loop_
_publ_author_name
'Musongong, Joseph T.'
'Otang, Mathew E.'
'Mash, Brandon L.'
'Zeller, Matthias'
'Stahl, Lothar'

_publ_section_title
;
 Covalent and ionic bonding in bi- and tricyclic Group 15 amides:
 equidistant P-I and As-I bonds and fluxional cations.
;
_journal_issue 19
_journal_name_full 'Dalton transactions (Cambridge, England : 2003)'
_journal_page_first 6341
_journal_page_last 6354
_journal_paper_doi 10.1039/d0dt01163k
_journal_volume 49
_journal_year 2020
_chemical_absolute_configuration unk
_chemical_formula_moiety 'C28 H46 Cl2 N4 P4'
_chemical_formula_sum 'C28 H46 Cl2 N4 P4'
_chemical_formula_weight 633.50
_chemical_melting_point 428.0(10)
_chemical_properties_physical Air-sensitive,Moisture-sensitive
_space_group_crystal_system monoclinic
_space_group_IT_number 4
_space_group_name_Hall 'P 2yb'
_space_group_name_H-M_alt 'P 1 21 1'
_symmetry_Int_Tables_number 4
_atom_sites_solution_primary iterative
_audit_creation_date 2020-03-16
_audit_creation_method
;
Olex2 1.2
(compiled 2018.05.29 svn.r3508 for OlexSys, GUI svn.r5506)
;
_audit_update_record
;
2020-03-21 deposited with the CCDC.	2020-04-21 downloaded from the CCDC.
;
_cell_angle_alpha 90
_cell_angle_beta 114.4860(19)
_cell_angle_gamma 90
_cell_formula_units_Z 2
_cell_length_a 9.8985(6)
_cell_length_b 16.8686(10)
_cell_length_c 11.0098(6)
_cell_measurement_reflns_used 9971
_cell_measurement_temperature 150
_cell_measurement_theta_max 33.182
_cell_measurement_theta_min 2.365
_cell_volume 1673.01(17)
_computing_cell_refinement 'SAINT V8.38A (?, 2016)'
_computing_data_reduction 'SAINT V8.38A (?, 2016)'
_computing_molecular_graphics 'Olex2 (Dolomanov et al., 2009)'
_computing_publication_material 'Olex2 (Dolomanov et al., 2009)'
_computing_structure_refinement 'olex2.refine (Bourhis et al., 2015)'
_computing_structure_solution 'olex2.solve (Bourhis et al., 2015)'
_diffrn_ambient_temperature 150.0
_diffrn_detector 'Bruker APEX2 area detector'
_diffrn_detector_area_resol_mean 7.9
_diffrn_detector_type 'CCD area detector'
_diffrn_measured_fraction_theta_full 0.9625
_diffrn_measured_fraction_theta_max 0.9625
_diffrn_measurement_device 'three-circle diffractometer'
_diffrn_measurement_device_type 'Bruker Quest Photon100 CMOS'
_diffrn_measurement_method '\w and \f scans'
_diffrn_radiation_monochromator 'mirror optics'
_diffrn_radiation_probe x-ray
_diffrn_radiation_type 'Mo K\a'
_diffrn_radiation_wavelength 0.71073
_diffrn_reflns_av_R_equivalents 0.0304
_diffrn_reflns_av_unetI/netI 0.0374
_diffrn_reflns_limit_h_max 11
_diffrn_reflns_limit_h_min -15
_diffrn_reflns_limit_k_max 25
_diffrn_reflns_limit_k_min -25
_diffrn_reflns_limit_l_max 16
_diffrn_reflns_limit_l_min -16
_diffrn_reflns_number 32695
_diffrn_reflns_theta_full 33.2335
_diffrn_reflns_theta_max 33.23
_diffrn_reflns_theta_min 2.26
_diffrn_source 'microfocus sealed X-ray tube'
_diffrn_source_type 'Incoatec I\ms'
_exptl_absorpt_coefficient_mu 0.410
_exptl_absorpt_correction_T_max 0.7465
_exptl_absorpt_correction_T_min 0.7034
_exptl_absorpt_correction_type multi-scan
_exptl_absorpt_process_details
'SADABS-2016/2 (Bruker,2016/2) was used for absorption correction. wR2(int) was 0.0492 before and 0.0452 after correction. The Ratio of minimum to maximum transmission is 0.9423. The \l/2 correction factor is Not present.'
_exptl_crystal_colour 'clear light colourless'
_exptl_crystal_colour_lustre clear
_exptl_crystal_colour_modifier light
_exptl_crystal_colour_primary colourless
_exptl_crystal_density_diffrn 1.2575
_exptl_crystal_description plate
_exptl_crystal_F_000 673.5818
_exptl_crystal_recrystallization_method 'Re-crystallisation from solvent: toluene/THF'
_exptl_crystal_size_max 0.55
_exptl_crystal_size_mid 0.41
_exptl_crystal_size_min 0.32
_refine_diff_density_max 0.3373
_refine_diff_density_min -0.4547
_refine_diff_density_rms 0.0830
_refine_ls_abs_structure_details 'Flack, H. D. (1983). Acta Cryst. A39, 876-881.'
_refine_ls_abs_structure_Flack 0.01(3)
_refine_ls_d_res_high 0.6484
_refine_ls_d_res_low 9.0083
_refine_ls_goodness_of_fit_ref 1.0314
_refine_ls_hydrogen_treatment constr
_refine_ls_matrix_type full
_refine_ls_number_constraints 68
_refine_ls_number_parameters 355
_refine_ls_number_reflns 12362
_refine_ls_number_restraints 1
_refine_ls_restrained_S_all 1.0314
_refine_ls_R_factor_all 0.0367
_refine_ls_R_factor_gt 0.0299
_refine_ls_shift/su_max 0.0000
_refine_ls_shift/su_mean 0.0000
_refine_ls_structure_factor_coef Fsqd
_refine_ls_weighting_details 'w=1/[\s^2^(Fo^2^)+(0.0436P)^2^+0.0588P] where P=(Fo^2^+2Fc^2^)/3'
_refine_ls_weighting_scheme calc
_refine_ls_wR_factor_gt 0.0724
_refine_ls_wR_factor_ref 0.0762
_reflns_Friedel_coverage 0.931
_reflns_limit_h_max 15
_reflns_limit_h_min -15
_reflns_limit_k_max 25
_reflns_limit_k_min -25
_reflns_limit_l_max 16
_reflns_limit_l_min -16
_reflns_number_gt 11204
_reflns_number_total 12362
_reflns_threshold_expression I>=2u(I)
_cod_data_source_file d0dt01163k2.cif
_cod_data_source_block J_MUS_04_CPTP2Ph2Cl2_0m
_cod_depositor_comments
;
The following automatic conversions were performed:

data item '_chemical_melting_point' value '427-429' was changed to
'428.0(10)' -- the average value was taken and precision was
estimated.

Automatic conversion script
Id: cif_fix_values 7556 2019-12-06 15:28:31Z antanas 

 Adding full bibliography for 7704230--7704239.cif.
;
_cod_original_sg_symbol_Hall ' P 2yb'
_cod_database_code 7704233
_olex2_refinement_description
;
1. Fixed Uiso
 At 1.2 times of:
  All C(H) groups
 At 1.5 times of:
  All C(H,H,H) groups
2.a Aromatic/amide H refined with riding coordinates:
 C6(H6), C5(H5), C4(H4), C3(H3), C2(H2), C56(H56), C55(H55), C54(H54),
 C53(H53), C52(H52)
2.b Idealised Me refined as rotating group:
 C32(H32a,H32b,H32c), C33(H33a,H33b,H33c), C31(H31a,H31b,H31c), C22(H22a,H22b,
 H22c), C23(H23a,H23b,H23c), C42(H42a,H42b,H42c), C43(H43a,H43b,H43c), C41(H41a,
 H41b,H41c), C11(H11a,H11b,H11c), C12(H12a,H12b,H12c), C13(H13a,H13b,H13c),
 C21(H21a,H21b,H21c)
;
_olex2_submission_original_sample_id (1ab)2
_olex2_submission_special_instructions 'No special instructions were received'

loop_
_space_group_symop_id
_space_group_symop_operation_xyz
1 x,y,z
2 -x,y+1/2,-z

loop_
_atom_site_label
_atom_site_type_symbol
_atom_site_fract_x
_atom_site_fract_y
_atom_site_fract_z
_atom_site_U_iso_or_equiv
_atom_site_adp_type
_atom_site_occupancy
_atom_site_refinement_flags_posn
P1 P 0.37705(3) 0.119206(19) 0.59734(3) 0.01479(6) Uani 1.000000 .
N1 N 0.29998(11) 0.18080(6) 0.45951(10) 0.01691(18) Uani 1.000000 .
Cl1 Cl 0.38703(4) -0.127226(19) 0.50983(4) 0.02684(7) Uani 1.000000 .
C2 C -0.02804(15) -0.00354(9) 0.29597(15) 0.0269(3) Uani 1.000000 .
P2 P 0.44988(3) 0.183101(19) 0.41931(3) 0.01543(6) Uani 1.000000 .
N2 N 0.50740(11) 0.10610(6) 0.53389(10) 0.01541(18) Uani 1.000000 .
Cl2 Cl 0.07357(5) 0.15758(2) 0.02938(4) 0.03815(10) Uani 1.000000 .
C1 C 0.08751(14) -0.05847(8) 0.33543(12) 0.0180(2) Uani 1.000000 .
P3 P 0.27575(3) -0.019950(19) 0.42918(3) 0.01507(6) Uani 1.000000 .
N3 N 0.27427(11) 0.03088(6) 0.56047(10) 0.01577(18) Uani 1.000000 .
C6 C 0.06017(16) -0.13429(8) 0.28032(14) 0.0244(3) Uani 1.000000 .
P4 P 0.22195(4) 0.09387(2) 0.20216(3) 0.02028(7) Uani 1.000000 .
N4 N 0.38464(12) 0.14405(6) 0.25615(10) 0.0186(2) Uani 1.000000 .
C5 C -0.08171(18) -0.15524(10) 0.18808(16) 0.0329(3) Uani 1.000000 .
C4 C -0.19525(18) -0.10077(11) 0.14940(17) 0.0367(4) Uani 1.000000 .
C52 C 0.37456(19) -0.03948(9) 0.17139(14) 0.0299(3) Uani 1.000000 .
C53 C 0.3817(3) -0.11699(11) 0.12959(18) 0.0416(4) Uani 1.000000 .
C54 C 0.2561(3) -0.15227(11) 0.03503(18) 0.0464(5) Uani 1.000000 .
C55 C 0.1248(3) -0.11045(12) -0.01749(17) 0.0441(5) Uani 1.000000 .
C56 C 0.1167(2) -0.03295(10) 0.02303(14) 0.0329(3) Uani 1.000000 .
C51 C 0.24323(17) 0.00358(8) 0.11810(12) 0.0240(3) Uani 1.000000 .
C30 C 0.22788(15) 0.00211(8) 0.66963(13) 0.0208(2) Uani 1.000000 .
C32 C 0.14151(17) 0.06868(10) 0.70110(15) 0.0290(3) Uani 1.000000 .
C33 C 0.36607(17) -0.01880(10) 0.79533(13) 0.0266(3) Uani 1.000000 .
C31 C 0.12807(19) -0.07074(10) 0.62662(16) 0.0310(3) Uani 1.000000 .
C20 C 0.66462(13) 0.08139(8) 0.61174(13) 0.0189(2) Uani 1.000000 .
C22 C 0.67746(16) 0.03550(11) 0.73524(15) 0.0319(3) Uani 1.000000 .
C23 C 0.76593(15) 0.15415(10) 0.65473(16) 0.0291(3) Uani 1.000000 .
C40 C 0.45975(16) 0.18059(9) 0.17257(13) 0.0248(3) Uani 1.000000 .
C42 C 0.62932(17) 0.17961(11) 0.25061(15) 0.0316(3) Uani 1.000000 .
C43 C 0.4100(2) 0.26701(10) 0.14052(16) 0.0322(3) Uani 1.000000 .
C41 C 0.4243(2) 0.13420(11) 0.04370(16) 0.0376(4) Uani 1.000000 .
C11 C 0.1965(2) 0.30345(9) 0.33526(17) 0.0325(3) Uani 1.000000 .
C10 C 0.20049(14) 0.24927(8) 0.44824(15) 0.0228(2) Uani 1.000000 .
C12 C 0.2582(2) 0.29729(10) 0.57607(18) 0.0399(4) Uani 1.000000 .
C13 C 0.04519(18) 0.21788(11) 0.4136(3) 0.0527(6) Uani 1.000000 .
C21 C 0.70869(16) 0.02571(10) 0.52421(17) 0.0294(3) Uani 1.000000 .
C3 C -0.16912(17) -0.02492(12) 0.20344(18) 0.0373(4) Uani 1.000000 .
H6 H 0.13851(16) -0.17190(8) 0.30568(14) 0.0293(3) Uiso 1.000000 R
H5 H -0.09996(18) -0.20728(10) 0.15188(16) 0.0395(4) Uiso 1.000000 R
H4 H -0.29148(18) -0.11500(11) 0.08578(17) 0.0440(4) Uiso 1.000000 R
H3 H -0.24784(17) 0.01251(12) 0.17716(18) 0.0448(4) Uiso 1.000000 R
H2 H -0.01052(15) 0.04850(9) 0.33222(15) 0.0322(3) Uiso 1.000000 R
H56 H 0.0253(2) -0.00496(10) -0.01394(14) 0.0395(4) Uiso 1.000000 R
H55 H 0.0385(3) -0.13479(12) -0.08230(17) 0.0530(6) Uiso 1.000000 R
H54 H 0.2603(3) -0.20500(11) 0.00646(18) 0.0557(6) Uiso 1.000000 R
H53 H 0.4727(3) -0.14539(11) 0.16612(18) 0.0500(5) Uiso 1.000000 R
H52 H 0.46095(19) -0.01586(9) 0.23733(14) 0.0359(4) Uiso 1.000000 R
H32a H 0.2057(5) 0.1152(3) 0.7340(12) 0.0434(5) Uiso 1.000000 GR
H32b H 0.0544(8) 0.0828(5) 0.6199(3) 0.0434(5) Uiso 1.000000 GR
H32c H 0.1093(12) 0.0505(3) 0.7695(9) 0.0434(5) Uiso 1.000000 GR
H33a H 0.4197(8) -0.0621(5) 0.7754(4) 0.0400(4) Uiso 1.000000 GR
H33b H 0.4307(7) 0.0278(2) 0.8252(7) 0.0400(4) Uiso 1.000000 GR
H33c H 0.33626(19) -0.0355(7) 0.8659(4) 0.0400(4) Uiso 1.000000 GR
H31a H 0.0356(6) -0.0572(2) 0.5502(9) 0.0466(5) Uiso 1.000000 GR
H31b H 0.1790(6) -0.1131(3) 0.6012(13) 0.0466(5) Uiso 1.000000 GR
H31c H 0.1055(12) -0.0887(5) 0.7008(5) 0.0466(5) Uiso 1.000000 GR
H22a H 0.6526(15) 0.0705(2) 0.7941(7) 0.0478(5) Uiso 1.000000 GR
H22b H 0.6087(11) -0.0095(5) 0.70834(18) 0.0478(5) Uiso 1.000000 GR
H22c H 0.7793(4) 0.0160(7) 0.7827(8) 0.0478(5) Uiso 1.000000 GR
H23a H 0.7655(11) 0.1809(4) 0.57555(18) 0.0437(5) Uiso 1.000000 GR
H23b H 0.7299(8) 0.1907(4) 0.7039(11) 0.0437(5) Uiso 1.000000 GR
H23c H 0.8673(3) 0.13746(13) 0.7123(11) 0.0437(5) Uiso 1.000000 GR
H42a H 0.6569(2) 0.2098(7) 0.3335(7) 0.0474(5) Uiso 1.000000 GR
H42b H 0.6636(2) 0.12475(12) 0.2719(12) 0.0474(5) Uiso 1.000000 GR
H42c H 0.67566(18) 0.2036(7) 0.1962(6) 0.0474(5) Uiso 1.000000 GR
H43a H 0.3016(2) 0.26910(12) 0.0930(12) 0.0483(5) Uiso 1.000000 GR
H43b H 0.4414(14) 0.2973(2) 0.22372(18) 0.0483(5) Uiso 1.000000 GR
H43c H 0.4552(13) 0.2899(3) 0.0844(12) 0.0483(5) Uiso 1.000000 GR
H41a H 0.4587(15) 0.0794(3) 0.06545(16) 0.0564(6) Uiso 1.000000 GR
H41b H 0.3168(3) 0.1345(7) -0.0102(7) 0.0564(6) Uiso 1.000000 GR
H41c H 0.4745(14) 0.1589(5) -0.0068(7) 0.0564(6) Uiso 1.000000 GR
H11a H 0.2960(4) 0.3248(7) 0.3573(6) 0.0487(5) Uiso 1.000000 GR
H11b H 0.1637(15) 0.2730(2) 0.2521(3) 0.0487(5) Uiso 1.000000 GR
H11c H 0.1273(12) 0.3472(5) 0.3240(9) 0.0487(5) Uiso 1.000000 GR
H12a H 0.2540(16) 0.2651(3) 0.6485(4) 0.0598(6) Uiso 1.000000 GR
H12b H 0.3612(6) 0.3130(8) 0.5987(9) 0.0598(6) Uiso 1.000000 GR
H12c H 0.1968(11) 0.3448(5) 0.5636(5) 0.0598(6) Uiso 1.000000 GR
H13a H 0.0091(8) 0.1903(9) 0.3276(9) 0.0791(9) Uiso 1.000000 GR
H13b H 0.0474(4) 0.1809(8) 0.4831(10) 0.0791(9) Uiso 1.000000 GR
H13c H -0.0213(5) 0.26217(16) 0.4079(18) 0.0791(9) Uiso 1.000000 GR
H21a H 0.6413(9) -0.0199(4) 0.4975(11) 0.0441(4) Uiso 1.000000 GR
H21b H 0.7023(14) 0.0542(2) 0.4444(6) 0.0441(4) Uiso 1.000000 GR
H21c H 0.8107(5) 0.0072(6) 0.5747(5) 0.0441(4) Uiso 1.000000 GR

loop_
_atom_site_aniso_label
_atom_site_aniso_U_11
_atom_site_aniso_U_22
_atom_site_aniso_U_33
_atom_site_aniso_U_12
_atom_site_aniso_U_13
_atom_site_aniso_U_23
P1 0.01336(12) 0.01476(13) 0.01479(12) -0.00030(10) 0.00439(10) -0.00219(10)
N1 0.0146(4) 0.0149(4) 0.0191(4) 0.0030(4) 0.0048(4) 0.0002(4)
Cl1 0.02619(15) 0.01884(14) 0.03112(16) 0.00680(12) 0.00753(13) 0.00141(12)
C2 0.0202(6) 0.0231(7) 0.0314(7) -0.0008(5) 0.0048(5) -0.0098(5)
P2 0.01481(12) 0.01322(13) 0.01540(12) -0.00122(10) 0.00340(10) -0.00025(10)
N2 0.0116(4) 0.0170(5) 0.0160(4) 0.0008(3) 0.0041(3) 0.0018(3)
Cl2 0.03265(19) 0.0355(2) 0.02769(16) -0.00220(15) -0.00613(14) 0.00912(15)
C1 0.0187(5) 0.0167(5) 0.0182(5) -0.0037(4) 0.0073(4) -0.0036(4)
P3 0.01561(12) 0.01395(13) 0.01509(12) -0.00041(10) 0.00581(10) -0.00119(10)
N3 0.0166(4) 0.0160(5) 0.0154(4) -0.0026(4) 0.0073(4) -0.0023(3)
C6 0.0282(6) 0.0191(6) 0.0245(6) -0.0030(5) 0.0096(5) -0.0060(5)
P4 0.02017(14) 0.01927(15) 0.01591(13) -0.00376(12) 0.00198(11) -0.00028(11)
N4 0.0200(5) 0.0182(5) 0.0148(4) -0.0048(4) 0.0044(4) -0.0013(4)
C5 0.0354(8) 0.0293(8) 0.0324(7) -0.0141(6) 0.0125(6) -0.0149(6)
C4 0.0244(7) 0.0451(10) 0.0340(8) -0.0131(7) 0.0055(6) -0.0173(7)
C52 0.0399(8) 0.0258(7) 0.0214(6) -0.0024(6) 0.0102(6) -0.0030(5)
C53 0.0689(13) 0.0293(8) 0.0312(8) 0.0037(8) 0.0252(9) -0.0030(6)
C54 0.0864(16) 0.0265(8) 0.0345(8) -0.0120(9) 0.0331(10) -0.0106(7)
C55 0.0670(13) 0.0418(10) 0.0260(7) -0.0317(9) 0.0218(8) -0.0171(7)
C56 0.0392(8) 0.0370(9) 0.0196(6) -0.0166(7) 0.0092(6) -0.0067(6)
C51 0.0323(7) 0.0231(6) 0.0151(5) -0.0091(5) 0.0083(5) -0.0029(4)
C30 0.0211(5) 0.0255(6) 0.0188(5) -0.0056(5) 0.0114(5) -0.0029(4)
C32 0.0249(6) 0.0391(8) 0.0289(7) -0.0015(6) 0.0172(6) -0.0066(6)
C33 0.0307(7) 0.0317(7) 0.0189(5) -0.0027(6) 0.0117(5) 0.0030(5)
C31 0.0368(8) 0.0354(8) 0.0288(7) -0.0170(7) 0.0214(6) -0.0063(6)
C20 0.0109(4) 0.0205(6) 0.0218(5) 0.0018(4) 0.0033(4) 0.0036(4)
C22 0.0189(6) 0.0429(9) 0.0284(7) 0.0061(6) 0.0044(5) 0.0150(6)
C23 0.0158(5) 0.0282(7) 0.0341(7) -0.0033(5) 0.0010(5) -0.0034(6)
C40 0.0314(6) 0.0243(6) 0.0192(5) -0.0074(5) 0.0110(5) -0.0003(5)
C42 0.0286(7) 0.0395(9) 0.0307(7) -0.0054(6) 0.0162(6) 0.0020(6)
C43 0.0382(8) 0.0284(8) 0.0274(7) -0.0062(6) 0.0109(6) 0.0073(6)
C41 0.0544(10) 0.0406(10) 0.0238(6) -0.0164(8) 0.0222(7) -0.0071(6)
C11 0.0349(8) 0.0222(7) 0.0338(7) 0.0132(6) 0.0077(6) 0.0050(6)
C10 0.0177(5) 0.0148(5) 0.0336(7) 0.0033(4) 0.0083(5) -0.0008(5)
C12 0.0596(12) 0.0251(8) 0.0362(8) 0.0143(7) 0.0210(8) -0.0049(6)
C13 0.0199(7) 0.0236(8) 0.1100(19) 0.0084(6) 0.0224(9) 0.0073(10)
C21 0.0213(6) 0.0275(7) 0.0381(8) 0.0080(5) 0.0109(6) -0.0015(6)
C3 0.0192(6) 0.0393(9) 0.0431(8) 0.0010(6) 0.0027(6) -0.0136(7)

loop_
_atom_type_symbol
_atom_type_scat_dispersion_real
_atom_type_scat_dispersion_imag
_atom_type_scat_Cromer_Mann_a1
_atom_type_scat_Cromer_Mann_a2
_atom_type_scat_Cromer_Mann_a3
_atom_type_scat_Cromer_Mann_a4
_atom_type_scat_Cromer_Mann_b1
_atom_type_scat_Cromer_Mann_b2
_atom_type_scat_Cromer_Mann_b3
_atom_type_scat_Cromer_Mann_b4
_atom_type_scat_Cromer_Mann_c
_atom_type_scat_source
_atom_type_scat_dispersion_source
H 0.00000 0.00000 0.49300 0.32291 0.14019 0.04081 10.51090 26.12570 3.14236 57.79970 0.0030380000826 'International Tables Volume C Table 6.1.1.4 (pp. 500-502)' 'Henke, Gullikson and Davis, At. Data and Nucl. Data Tables, 1993, 54, 2'
C 0.00347 0.00161 2.31000 1.02000 1.58860 0.86500 20.84390 10.20750 0.56870 51.65120 0.215599998832 'International Tables Volume C Table 6.1.1.4 (pp. 500-502)' 'Henke, Gullikson and Davis, At. Data and Nucl. Data Tables, 1993, 54, 2'
Cl 0.14873 0.16029 11.46040 7.19640 6.25560 1.64550 0.01040 1.16620 18.51940 47.77840 -9.55739974976 'International Tables Volume C Table 6.1.1.4 (pp. 500-502)' 'Henke, Gullikson and Davis, At. Data and Nucl. Data Tables, 1993, 54, 2'
P 0.10434 0.09671 6.43450 4.17910 1.78000 1.49080 1.90670 27.15700 0.52600 68.16450 1.11489999294 'International Tables Volume C Table 6.1.1.4 (pp. 500-502)' 'Henke, Gullikson and Davis, At. Data and Nucl. Data Tables, 1993, 54, 2'
N 0.00653 0.00323 12.21260 3.13220 2.01250 1.16630 0.00570 9.89330 28.99750 0.58260 -11.5290002823 'International Tables Volume C Table 6.1.1.4 (pp. 500-502)' 'Henke, Gullikson and Davis, At. Data and Nucl. Data Tables, 1993, 54, 2'

loop_
_geom_angle_atom_site_label_1
_geom_angle_atom_site_label_2
_geom_angle_atom_site_label_3
_geom_angle
_geom_angle_site_symmetry_1
_geom_angle_site_symmetry_3
_geom_angle_publ_flag
P2 P1 N1 41.13(3) . . ?
N2 P1 N1 81.56(5) . . ?
N2 P1 P2 41.69(4) . . ?
N3 P1 N1 107.70(5) . . ?
N3 P1 P2 119.70(4) . . ?
N3 P1 N2 104.95(5) . . ?
P2 N1 P1 97.21(5) . . ?
C10 N1 P1 125.01(9) . . ?
C10 N1 P2 125.01(9) . . ?
C3 C2 C1 120.03(14) . . ?
N1 P2 P1 41.65(4) . . ?
N2 P2 P1 41.19(3) . . ?
N2 P2 N1 81.59(5) . . ?
N4 P2 P1 121.08(4) . . ?
N4 P2 N1 105.27(5) . . ?
N4 P2 N2 109.39(5) . . ?
P2 N2 P1 97.12(5) . . ?
C20 N2 P1 125.67(8) . . ?
C20 N2 P2 125.25(8) . . ?
P3 C1 C2 116.79(10) . . ?
C6 C1 C2 119.22(12) . . ?
C6 C1 P3 122.61(10) . . ?
C1 P3 Cl1 99.44(4) . . ?
N3 P3 Cl1 105.28(4) . . ?
N3 P3 C1 107.14(5) . . ?
P3 N3 P1 114.84(6) . . ?
C30 N3 P1 114.90(8) . . ?
C30 N3 P3 128.56(9) . . ?
C5 C6 C1 120.32(14) . . ?
N4 P4 Cl2 105.21(4) . . ?
C51 P4 Cl2 98.49(5) . . ?
C51 P4 N4 107.45(6) . . ?
P4 N4 P2 115.92(6) . . ?
C40 N4 P2 113.41(8) . . ?
C40 N4 P4 128.15(8) . . ?
C4 C5 C6 120.20(14) . . ?
C3 C4 C5 119.96(14) . . ?
C51 C52 C53 121.08(16) . . ?
C54 C53 C52 119.9(2) . . ?
C55 C54 C53 119.54(17) . . ?
C56 C55 C54 121.01(17) . . ?
C51 C56 C55 120.01(18) . . ?
C52 C51 P4 120.19(10) . . ?
C56 C51 P4 119.19(13) . . ?
C56 C51 C52 118.45(14) . . ?
C32 C30 N3 108.74(11) . . ?
C33 C30 N3 109.65(10) . . ?
C33 C30 C32 109.70(11) . . ?
C31 C30 N3 112.21(10) . . ?
C31 C30 C32 108.06(12) . . ?
C31 C30 C33 108.44(13) . . ?
C22 C20 N2 109.64(10) . . ?
C23 C20 N2 110.33(11) . . ?
C23 C20 C22 109.26(12) . . ?
C21 C20 N2 108.12(11) . . ?
C21 C20 C22 108.04(12) . . ?
C21 C20 C23 111.41(12) . . ?
C42 C40 N4 110.45(11) . . ?
C43 C40 N4 109.35(12) . . ?
C43 C40 C42 108.14(13) . . ?
C41 C40 N4 111.69(12) . . ?
C41 C40 C42 106.93(13) . . ?
C41 C40 C43 110.19(13) . . ?
C11 C10 N1 108.91(12) . . ?
C12 C10 N1 110.82(12) . . ?
C12 C10 C11 107.96(13) . . ?
C13 C10 N1 108.45(11) . . ?
C13 C10 C11 108.79(14) . . ?
C13 C10 C12 111.86(16) . . ?
C4 C3 C2 120.27(16) . . ?

loop_
_geom_bond_atom_site_label_1
_geom_bond_atom_site_label_2
_geom_bond_distance
_geom_bond_site_symmetry_2
_geom_bond_publ_flag
P1 N1 1.7334(11) . ?
P1 P2 2.5874(4) . ?
P1 N2 1.7172(10) . ?
P1 N3 1.7543(11) . ?
N1 P2 1.7156(11) . ?
N1 C10 1.4892(17) . ?
Cl1 P3 2.1132(5) . ?
C2 C1 1.3941(19) . ?
C2 C3 1.392(2) . ?
P2 N2 1.7342(11) . ?
P2 N4 1.7653(11) . ?
N2 C20 1.4915(15) . ?
Cl2 P4 2.1481(5) . ?
C1 P3 1.8344(13) . ?
C1 C6 1.3932(19) . ?
P3 N3 1.6859(11) . ?
N3 C30 1.5322(16) . ?
C6 C5 1.395(2) . ?
P4 N4 1.6941(11) . ?
P4 C51 1.8391(15) . ?
N4 C40 1.5318(17) . ?
C5 C4 1.376(3) . ?
C4 C3 1.389(2) . ?
C52 C53 1.397(2) . ?
C52 C51 1.389(2) . ?
C53 C54 1.382(3) . ?
C54 C55 1.378(3) . ?
C55 C56 1.394(3) . ?
C56 C51 1.399(2) . ?
C30 C32 1.535(2) . ?
C30 C33 1.530(2) . ?
C30 C31 1.524(2) . ?
C20 C22 1.5235(19) . ?
C20 C23 1.531(2) . ?
C20 C21 1.533(2) . ?
C40 C42 1.536(2) . ?
C40 C43 1.532(2) . ?
C40 C41 1.528(2) . ?
C11 C10 1.531(2) . ?
C10 C12 1.516(2) . ?
C10 C13 1.518(2) . ?
